data_4074825
loop_
_publ_author_name
'Ajellal, Noureddine'
'Kuhn, Maria C. A.'
'Boff, Andressa D. G.'
'H\"orner, Manfredo'
'Thomas, Christophe M.'
'Carpentier, Jean-Fran\,cois'
'Casagrande, Osvaldo L.'

_publ_section_title
;
 Nickel Complexes Based on Tridentate Pyrazolyl Ligands for Highly
 Efficient Dimerization of Ethylene to 1-Butene
;
_journal_coden_ASTM ORGND7
_journal_issue 5
_journal_name_full Organometallics
_journal_page_first 1213
_journal_page_last 1216
_journal_paper_doi 10.1021/om050920w
_journal_volume 25
_journal_year 2006
_chemical_formula_sum 'C14 H25 Cl2 N5 Ni O'
_chemical_formula_weight 409.00
_space_group_IT_number 33
_symmetry_cell_setting orthorhombic
_symmetry_space_group_name_Hall 'P 2c -2n'
_symmetry_space_group_name_H-M 'P n a 21'
_atom_sites_solution_hydrogens geom
_atom_sites_solution_primary direct
_atom_sites_solution_secondary difmap
_audit_creation_method SHELXL-97
_cell_angle_alpha 90.00
_cell_angle_beta 90.00
_cell_angle_gamma 90.00
_cell_formula_units_Z 4
_cell_length_a 15.2841(4)
_cell_length_b 13.7542(4)
_cell_length_c 9.0503(2)
_cell_measurement_temperature 295(2)
_cell_volume 1902.56(9)
_computing_structure_refinement 'SHELXL-97 (Sheldrick, 1997)'
_diffrn_ambient_temperature 295(2)
_diffrn_measured_fraction_theta_full 0.998
_diffrn_measured_fraction_theta_max 0.998
_diffrn_radiation_monochromator graphite
_diffrn_radiation_source 'fine-focus sealed tube'
_diffrn_radiation_type MoK\a
_diffrn_radiation_wavelength 0.71073
_diffrn_reflns_av_R_equivalents 0.0182
_diffrn_reflns_av_sigmaI/netI 0.0145
_diffrn_reflns_limit_h_max 18
_diffrn_reflns_limit_h_min -18
_diffrn_reflns_limit_k_max 16
_diffrn_reflns_limit_k_min -16
_diffrn_reflns_limit_l_max 10
_diffrn_reflns_limit_l_min -10
_diffrn_reflns_number 38947
_diffrn_reflns_theta_full 25.50
_diffrn_reflns_theta_max 25.50
_diffrn_reflns_theta_min 1.99
_exptl_absorpt_coefficient_mu 1.310
_exptl_absorpt_correction_T_max 0.7983
_exptl_absorpt_correction_T_min 0.6570
_exptl_absorpt_correction_type 'analytical, (Alcock, 1970)'
_exptl_crystal_density_diffrn 1.428
_exptl_crystal_density_method 'not measured'
_exptl_crystal_F_000 856
_exptl_crystal_size_max 0.35
_exptl_crystal_size_mid 0.22
_exptl_crystal_size_min 0.18
_refine_diff_density_max 0.558
_refine_diff_density_min -0.595
_refine_diff_density_rms 0.214
_refine_ls_abs_structure_details 'Flack H D (1983), Acta Cryst. A39, 876-881'
_refine_ls_abs_structure_Flack 0.005(13)
_refine_ls_extinction_method none
_refine_ls_goodness_of_fit_ref 1.246
_refine_ls_hydrogen_treatment mixed
_refine_ls_matrix_type full
_refine_ls_number_parameters 212
_refine_ls_number_reflns 3503
_refine_ls_number_restraints 1
_refine_ls_restrained_S_all 1.246
_refine_ls_R_factor_all 0.0280
_refine_ls_R_factor_gt 0.0221
_refine_ls_shift/su_max 0.000
_refine_ls_shift/su_mean 0.000
_refine_ls_structure_factor_coef Fsqd
_refine_ls_weighting_details 'calc w=1/[\s^2^(Fo^2^)+(0.0652P)^2^+0.0666P] where P=(Fo^2^+2Fc^2^)/3'
_refine_ls_weighting_scheme calc
_refine_ls_wR_factor_gt 0.0673
_refine_ls_wR_factor_ref 0.0882
_reflns_number_gt 3455
_reflns_number_total 3503
_reflns_threshold_expression >2sigma(I)
_cod_data_source_file om050920wsi20051023_041628.cif
_cod_data_source_block global
_cod_original_sg_symbol_H-M Pna2(1)
_cod_database_code 4074825

loop_
_symmetry_equiv_pos_as_xyz
'x, y, z'
'-x, -y, z+1/2'
'-x+1/2, y+1/2, z+1/2'
'x+1/2, -y+1/2, z'

loop_
_atom_site_label
_atom_site_type_symbol
_atom_site_fract_x
_atom_site_fract_y
_atom_site_fract_z
_atom_site_U_iso_or_equiv
_atom_site_adp_type
_atom_site_occupancy
_atom_site_symmetry_multiplicity
_atom_site_calc_flag
_atom_site_refinement_flags
C1 C -0.0461(3) -0.0401(3) 0.8259(5) 0.0728(10) Uani 1 1 d .
H1A H -0.0897 -0.0026 0.8768 0.109 Uiso 1 1 calc R
H1B H -0.0277 -0.0932 0.8875 0.109 Uiso 1 1 calc R
H1C H -0.0703 -0.0651 0.7357 0.109 Uiso 1 1 calc R
C2 C 0.2446(2) 0.1070(3) 0.6563(5) 0.0668(10) Uani 1 1 d .
H2A H 0.2618 0.1727 0.6772 0.100 Uiso 1 1 calc R
H2B H 0.2418 0.0976 0.5513 0.100 Uiso 1 1 calc R
H2C H 0.2866 0.0629 0.6980 0.100 Uiso 1 1 calc R
C3 C -0.02691(19) 0.1717(2) 0.9211(4) 0.0452(6) Uani 1 1 d .
H3A H -0.0027 0.1791 1.0195 0.054 Uiso 1 1 calc R
H3B H -0.0802 0.1338 0.9299 0.054 Uiso 1 1 calc R
C4 C -0.05002(16) 0.27141(18) 0.8617(3) 0.0403(6) Uani 1 1 d .
H4A H -0.0638 0.2661 0.7574 0.048 Uiso 1 1 calc R
H4B H -0.1018 0.2951 0.9122 0.048 Uiso 1 1 calc R
C5 C -0.00953(15) 0.44201(18) 0.8530(3) 0.0390(6) Uani 1 1 d .
H5A H -0.0606 0.4551 0.9134 0.047 Uiso 1 1 calc R
H5B H -0.0265 0.4481 0.7501 0.047 Uiso 1 1 calc R
C6 C 0.06183(16) 0.51633(17) 0.8881(3) 0.0397(5) Uani 1 1 d .
H6A H 0.0349 0.5793 0.9048 0.048 Uiso 1 1 calc R
H6B H 0.0913 0.4973 0.9785 0.048 Uiso 1 1 calc R
C7 C 0.1404(2) 0.7066(2) 0.7705(7) 0.0560(8) Uani 1 1 d .
H7A H 0.0933 0.7019 0.8404 0.084 Uiso 1 1 calc R
H7B H 0.1218 0.7442 0.6869 0.084 Uiso 1 1 calc R
H7C H 0.1897 0.7376 0.8163 0.084 Uiso 1 1 calc R
C8 C 0.2792(3) 0.4045(2) 0.5332(5) 0.0765(12) Uani 1 1 d .
H8A H 0.2605 0.3395 0.5554 0.115 Uiso 1 1 calc R
H8B H 0.3396 0.4121 0.5600 0.115 Uiso 1 1 calc R
H8C H 0.2723 0.4166 0.4293 0.115 Uiso 1 1 calc R
C13 C 0.03114(19) 0.02335(18) 0.7912(3) 0.0430(6) Uani 1 1 d .
C14 C 0.1083(2) 0.00282(19) 0.7212(3) 0.0453(6) Uani 1 1 d .
H14 H 0.1248 -0.0566 0.6811 0.054 Uiso 1 1 calc R
C15 C 0.1574(2) 0.08808(18) 0.7218(3) 0.0392(6) Uani 1 1 d .
C23 C 0.16604(18) 0.60654(18) 0.7204(3) 0.0398(6) Uani 1 1 d .
C24 C 0.22851(19) 0.57732(19) 0.6222(4) 0.0469(6) Uani 1 1 d .
H24 H 0.2661 0.6168 0.5682 0.056 Uiso 1 1 calc R
C25 C 0.22428(19) 0.4760(2) 0.6194(4) 0.0465(6) Uani 1 1 d .
N11 N 0.11229(14) 0.15781(15) 0.7910(3) 0.0358(5) Uani 1 1 d .
N12 N 0.03507(13) 0.11780(14) 0.8311(3) 0.0370(4) Uani 1 1 d .
N13 N 0.02152(12) 0.34201(14) 0.8813(2) 0.0308(4) Uani 1 1 d .
N21 N 0.16236(14) 0.44463(14) 0.7089(3) 0.0368(4) Uani 1 1 d .
N22 N 0.12625(12) 0.52508(14) 0.7701(3) 0.0346(4) Uani 1 1 d .
Cl1 Cl 0.06771(6) 0.28329(6) 0.52587(8) 0.0554(2) Uani 1 1 d .
Cl2 Cl 0.23797(4) 0.31495(5) 0.94861(9) 0.04394(17) Uani 1 1 d .
Ni1 Ni 0.129632(16) 0.305806(17) 0.76287(5) 0.02779(11) Uani 1 1 d .
OW O 0.0937(2) 0.3436(4) 1.1898(3) 0.1144(16) Uani 1 1 d .
HW1 H 0.1494 0.3720 1.2174 0.137 Uiso 1 1 calc R
HW2 H 0.0431 0.3575 1.2510 0.137 Uiso 1 1 calc R
H13 H 0.043(3) 0.343(3) 1.004(5) 0.069(11) Uiso 1 1 d .

loop_
_atom_site_aniso_label
_atom_site_aniso_U_11
_atom_site_aniso_U_22
_atom_site_aniso_U_33
_atom_site_aniso_U_23
_atom_site_aniso_U_13
_atom_site_aniso_U_12
C1 0.089(3) 0.0495(17) 0.080(2) -0.0073(17) 0.014(2) -0.0346(18)
C2 0.0499(17) 0.0509(17) 0.100(3) -0.0093(18) 0.0186(17) 0.0092(14)
C3 0.0463(14) 0.0396(12) 0.0497(17) 0.0079(12) 0.0145(13) -0.0053(11)
C4 0.0282(11) 0.0382(13) 0.0544(16) 0.0034(11) 0.0068(10) -0.0032(10)
C5 0.0318(11) 0.0342(12) 0.0510(16) 0.0043(11) 0.0062(10) 0.0075(9)
C6 0.0476(13) 0.0305(11) 0.0410(13) 0.0004(10) 0.0109(11) 0.0023(10)
C7 0.0729(19) 0.0290(11) 0.066(2) 0.0027(18) 0.0046(19) -0.0036(11)
C8 0.082(2) 0.0525(17) 0.095(3) 0.0155(18) 0.061(2) 0.0075(16)
C13 0.0592(15) 0.0337(11) 0.0359(15) 0.0050(10) -0.0064(10) -0.0096(11)
C14 0.0656(16) 0.0288(12) 0.0417(16) -0.0021(10) -0.0069(12) 0.0015(12)
C15 0.0449(13) 0.0298(12) 0.0428(15) 0.0025(9) -0.0046(11) 0.0069(10)
C23 0.0477(14) 0.0274(10) 0.0443(14) 0.0068(10) -0.0026(11) -0.0036(10)
C24 0.0497(14) 0.0365(13) 0.0545(16) 0.0133(12) 0.0102(12) -0.0050(11)
C25 0.0513(14) 0.0349(12) 0.0532(16) 0.0107(12) 0.0165(13) 0.0005(11)
N11 0.0361(9) 0.0287(10) 0.0427(14) 0.0041(9) 0.0011(9) 0.0012(8)
N12 0.0421(11) 0.0302(10) 0.0387(10) 0.0061(9) 0.0016(9) -0.0058(8)
N13 0.0279(9) 0.0294(10) 0.0351(10) 0.0035(8) 0.0040(7) 0.0018(7)
N21 0.0427(11) 0.0274(10) 0.0404(11) 0.0053(8) 0.0125(9) 0.0050(9)
N22 0.0416(10) 0.0258(8) 0.0365(11) 0.0066(12) 0.0063(9) 0.0024(6)
Cl1 0.0791(5) 0.0528(3) 0.0343(3) 0.0032(3) -0.0098(3) 0.0082(3)
Cl2 0.0328(3) 0.0490(4) 0.0500(4) 0.0049(3) -0.0049(3) 0.0035(2)
Ni1 0.02858(17) 0.02428(16) 0.03050(18) 0.00481(14) 0.00480(12) 0.00317(8)
OW 0.0666(19) 0.232(5) 0.0444(15) 0.017(2) 0.0050(13) 0.043(2)

loop_
_atom_type_symbol
_atom_type_description
_atom_type_scat_dispersion_real
_atom_type_scat_dispersion_imag
_atom_type_scat_source
C C 0.0033 0.0016 'International Tables Vol C Tables 4.2.6.8 and 6.1.1.4'
H H 0.0000 0.0000 'International Tables Vol C Tables 4.2.6.8 and 6.1.1.4'
N N 0.0061 0.0033 'International Tables Vol C Tables 4.2.6.8 and 6.1.1.4'
Cl Cl 0.1484 0.1585 'International Tables Vol C Tables 4.2.6.8 and 6.1.1.4'
Ni Ni 0.3393 1.1124 'International Tables Vol C Tables 4.2.6.8 and 6.1.1.4'
O O 0.0106 0.0060 'International Tables Vol C Tables 4.2.6.8 and 6.1.1.4'

loop_
_geom_angle_atom_site_label_1
_geom_angle_atom_site_label_2
_geom_angle_atom_site_label_3
_geom_angle
C13 C1 H1A 109.5
C13 C1 H1B 109.5
H1A C1 H1B 109.5
C13 C1 H1C 109.5
H1A C1 H1C 109.5
H1B C1 H1C 109.5
C15 C2 H2A 109.5
C15 C2 H2B 109.5
H2A C2 H2B 109.5
C15 C2 H2C 109.5
H2A C2 H2C 109.5
H2B C2 H2C 109.5
N12 C3 C4 114.5(2)
N12 C3 H3A 108.6
C4 C3 H3A 108.6
N12 C3 H3B 108.6
C4 C3 H3B 108.6
H3A C3 H3B 107.6
N13 C4 C3 112.4(2)
N13 C4 H4A 109.1
C3 C4 H4A 109.1
N13 C4 H4B 109.1
C3 C4 H4B 109.1
H4A C4 H4B 107.9
N13 C5 C6 110.93(19)
N13 C5 H5A 109.5
C6 C5 H5A 109.5
N13 C5 H5B 109.5
C6 C5 H5B 109.5
H5A C5 H5B 108.0
N22 C6 C5 112.6(2)
N22 C6 H6A 109.1
C5 C6 H6A 109.1
N22 C6 H6B 109.1
C5 C6 H6B 109.1
H6A C6 H6B 107.8
C23 C7 H7A 109.5
C23 C7 H7B 109.5
H7A C7 H7B 109.5
C23 C7 H7C 109.5
H7A C7 H7C 109.5
H7B C7 H7C 109.5
C25 C8 H8A 109.5
C25 C8 H8B 109.5
H8A C8 H8B 109.5
C25 C8 H8C 109.5
H8A C8 H8C 109.5
H8B C8 H8C 109.5
N12 C13 C14 106.5(2)
N12 C13 C1 122.6(3)
C14 C13 C1 130.9(3)
C13 C14 C15 106.8(2)
C13 C14 H14 126.6
C15 C14 H14 126.6
N11 C15 C14 109.2(3)
N11 C15 C2 121.7(3)
C14 C15 C2 129.1(3)
N22 C23 C24 106.7(2)
N22 C23 C7 122.8(3)
C24 C23 C7 130.5(3)
C23 C24 C25 105.9(2)
C23 C24 H24 127.1
C25 C24 H24 127.1
N21 C25 C24 110.4(3)
N21 C25 C8 120.2(2)
C24 C25 C8 129.3(3)
C15 N11 N12 106.5(2)
C15 N11 Ni1 125.62(18)
N12 N11 Ni1 123.06(15)
C13 N12 N11 111.0(2)
C13 N12 C3 127.7(2)
N11 N12 C3 120.8(2)
C4 N13 C5 110.75(18)
C4 N13 Ni1 112.26(15)
C5 N13 Ni1 113.45(15)
C4 N13 H13 109(2)
C5 N13 H13 104(2)
Ni1 N13 H13 106(2)
C25 N21 N22 106.0(2)
C25 N21 Ni1 129.16(18)
N22 N21 Ni1 124.66(16)
C23 N22 N21 111.0(2)
C23 N22 C6 128.0(2)
N21 N22 C6 120.47(19)
N13 Ni1 N21 95.54(8)
N13 Ni1 N11 94.13(8)
N21 Ni1 N11 170.13(9)
N13 Ni1 Cl2 100.46(6)
N21 Ni1 Cl2 87.04(7)
N11 Ni1 Cl2 93.13(7)
N13 Ni1 Cl1 100.67(6)
N21 Ni1 Cl1 90.21(7)
N11 Ni1 Cl1 86.08(7)
Cl2 Ni1 Cl1 158.86(3)
HW1 OW HW2 118.2

loop_
_geom_bond_atom_site_label_1
_geom_bond_atom_site_label_2
_geom_bond_distance
C1 C13 1.502(4)
C1 H1A 0.9600
C1 H1B 0.9600
C1 H1C 0.9600
C2 C15 1.482(4)
C2 H2A 0.9600
C2 H2B 0.9600
C2 H2C 0.9600
C3 N12 1.453(4)
C3 C4 1.515(4)
C3 H3A 0.9700
C3 H3B 0.9700
C4 N13 1.473(3)
C4 H4A 0.9700
C4 H4B 0.9700
C5 N13 1.477(3)
C5 C6 1.528(3)
C5 H5A 0.9700
C5 H5B 0.9700
C6 N22 1.458(3)
C6 H6A 0.9700
C6 H6B 0.9700
C7 C23 1.500(4)
C7 H7A 0.9600
C7 H7B 0.9600
C7 H7C 0.9600
C8 C25 1.510(4)
C8 H8A 0.9600
C8 H8B 0.9600
C8 H8C 0.9600
C13 N12 1.350(3)
C13 C14 1.368(5)
C14 C15 1.392(4)
C14 H14 0.9300
C15 N11 1.337(4)
C23 N22 1.352(3)
C23 C24 1.365(4)
C24 C25 1.395(4)
C24 H24 0.9300
C25 N21 1.318(4)
N11 N12 1.352(3)
N11 Ni1 2.069(2)
N13 Ni1 2.0315(19)
N13 H13 1.16(4)
N21 N22 1.355(3)
N21 Ni1 2.0334(19)
Cl1 Ni1 2.3648(9)
Cl2 Ni1 2.3629(8)
OW HW1 0.9700
OW HW2 0.9700
